data_2107484
loop_
_publ_author_name
'Pogoda, Dorota'
'Janczak, Jan'
'Videnova-Adrabinska, Veneta'

_publ_section_title
;
 New polymorphs of an old drug: conformational and synthon polymorphism of
 5-nitrofurazone
;
_journal_coeditor_code XK5025
_journal_issue 2
_journal_name_full 'Acta Crystallographica Section B'
_journal_page_first 263
_journal_page_last 273
_journal_paper_doi 10.1107/S2052520615024956
_journal_volume 72
_journal_year 2016
_chemical_formula_moiety 'C6 H6 N4 O4'
_chemical_formula_sum 'C6 H6 N4 O4'
_chemical_formula_weight 198.15
_space_group_crystal_system monoclinic
_space_group_IT_number 4
_space_group_name_Hall 'P 2yb'
_space_group_name_H-M_alt 'P 1 21 1'
_symmetry_space_group_name_Hall 'P 2yb'
_symmetry_space_group_name_H-M 'P 1 21 1'
_atom_sites_solution_hydrogens mixed
_audit_creation_method SHELXL-2014/7
_cell_angle_alpha 90
_cell_angle_beta 90.924(7)
_cell_angle_gamma 90
_cell_formula_units_Z 2
_cell_length_a 4.1964(3)
_cell_length_b 7.0129(5)
_cell_length_c 14.4528(10)
_cell_measurement_reflns_used 1345
_cell_measurement_temperature 295(2)
_cell_measurement_theta_max 29.40
_cell_measurement_theta_min 3.02
_cell_volume 425.28(5)
_computing_cell_refinement
;
Oxford Diffraction  (2010). CrysAlis Red,
Version 1.171.33.42
;
_computing_data_collection
;
Oxford Diffraction  (2010). CrysAlis CCD,
Version 1.171.33.42
;
_computing_data_reduction
;
Oxford Diffraction  (2010). CrysAlis Red,
Version 1.171.33.42
;
_computing_molecular_graphics
;
Brandenburg & Putz (2006). Diamond 3.0. Crystal and Molecular
Structure Visualisation, University of Bonn, Germany
;
_computing_publication_material 'SHELXL-2014/7 (Sheldrick, 2015)'
_computing_structure_refinement 'SHELXL-2014/7 (Sheldrick, 2015)'
_computing_structure_solution 'SHELXS-97 (Sheldrick, 1990)'
_diffrn_ambient_temperature 295(2)
_diffrn_detector_area_resol_mean '1024x1024 with blocks 2x2'
_diffrn_measured_fraction_theta_full 0.990
_diffrn_measured_fraction_theta_max 0.945
_diffrn_measurement_device_type 'KUMA KM-4 CCD'
_diffrn_measurement_method \w-scan
_diffrn_radiation_monochromator graphite
_diffrn_radiation_type MoK\a
_diffrn_radiation_wavelength 0.71073
_diffrn_reflns_av_R_equivalents 0.0204
_diffrn_reflns_limit_h_max 5
_diffrn_reflns_limit_h_min -5
_diffrn_reflns_limit_k_max 9
_diffrn_reflns_limit_k_min -7
_diffrn_reflns_limit_l_max 19
_diffrn_reflns_limit_l_min -19
_diffrn_reflns_number 5895
_diffrn_reflns_theta_full 27.000
_diffrn_reflns_theta_max 29.432
_diffrn_reflns_theta_min 2.819
_exptl_absorpt_coefficient_mu 0.132
_exptl_absorpt_correction_T_max 0.9837
_exptl_absorpt_correction_T_min 0.9742
_exptl_absorpt_correction_type numerical
_exptl_absorpt_process_details
;
Oxford Diffraction  (2010). CrysAlis Red,
Version 1.171.33.42
;
_exptl_crystal_colour yellow
_exptl_crystal_density_diffrn 1.547
_exptl_crystal_density_meas 1.54
_exptl_crystal_density_method floatation
_exptl_crystal_description parallelepiped
_exptl_crystal_F_000 204
_exptl_crystal_size_max 0.240
_exptl_crystal_size_mid 0.220
_exptl_crystal_size_min 0.160
_refine_diff_density_max 0.096
_refine_diff_density_min -0.103
_refine_ls_abs_structure_details
;
 Flack x determined using 449 quotients [(I+)-(I-)]/[(I+)+(I-)]
 (Parsons, Flack and Wagner, Acta Cryst. B69 (2013) 249-259).
;
_refine_ls_abs_structure_Flack -0.10(10)
_refine_ls_extinction_method none
_refine_ls_goodness_of_fit_ref 1.002
_refine_ls_hydrogen_treatment mixed
_refine_ls_matrix_type full
_refine_ls_number_parameters 136
_refine_ls_number_reflns 1893
_refine_ls_number_restraints 1
_refine_ls_restrained_S_all 1.001
_refine_ls_R_factor_all 0.0561
_refine_ls_R_factor_gt 0.0320
_refine_ls_shift/su_max 0.000
_refine_ls_shift/su_mean 0.000
_refine_ls_structure_factor_coef Fsqd
_refine_ls_weighting_details 'w=1/[\s^2^(Fo^2^)+(0.0270P)^2^] where P=(Fo^2^+2Fc^2^)/3'
_refine_ls_weighting_scheme calc
_refine_ls_wR_factor_gt 0.0526
_refine_ls_wR_factor_ref 0.0592
_reflns_number_gt 1386
_reflns_number_total 1893
_reflns_threshold_expression 'I > 2\s(I)'
_cod_data_source_file xk5025sup1.cif
_cod_data_source_block 1066p
_cod_database_code 2107484
_shelx_space_group_comment
;
The symmetry employed for this shelxl refinement is uniquely defined
by the following loop, which should always be used as a source of
symmetry information in preference to the above space-group names.
They are only intended as comments.
;
_shelx_estimated_absorpt_t_min 0.969
_shelx_estimated_absorpt_t_max 0.979

loop_
_space_group_symop_operation_xyz
'x, y, z'
'-x, y+1/2, -z'

loop_
_atom_site_type_symbol
_atom_site_label
_atom_site_fract_x
_atom_site_fract_y
_atom_site_fract_z
_atom_site_U_iso_or_equiv
_atom_site_adp_type
_atom_site_calc_flag
_atom_site_occupancy
O O1 0.4383(3) 0.3386(2) 0.22542(8) 0.0459(3) Uani d 1
C C1 0.6066(5) 0.3173(4) 0.14708(13) 0.0459(5) Uani d 1
C C2 0.5733(5) 0.1441(4) 0.10957(14) 0.0566(6) Uani d 1
H H2 0.6671 0.0992 0.0559 0.068 Uiso calc 1
C C3 0.3674(5) 0.0438(4) 0.16786(14) 0.0542(6) Uani d 1
H H3 0.2976 -0.0812 0.1605 0.065 Uiso calc 1
C C4 0.2904(4) 0.1661(3) 0.23720(12) 0.0412(5) Uani d 1
N N1 0.7921(5) 0.4765(3) 0.12053(13) 0.0609(5) Uani d 1
O O2 0.9453(4) 0.4585(3) 0.04943(11) 0.0849(6) Uani d 1
O O3 0.7958(5) 0.6193(3) 0.16871(13) 0.0914(6) Uani d 1
C C5 0.0920(4) 0.1536(3) 0.31757(12) 0.0411(5) Uani d 1
H H5 0.0562 0.2599 0.3544 0.049 Uiso calc 1
N N2 -0.0334(3) -0.0075(2) 0.33688(10) 0.0415(4) Uani d 1
N N3 -0.2195(4) -0.0118(2) 0.41303(11) 0.0432(4) Uani d 1
H H1 -0.276(5) 0.095(3) 0.4419(14) 0.052 Uiso d 1
C C6 -0.3527(5) -0.1777(3) 0.44125(12) 0.0433(5) Uani d 1
O O4 -0.5107(4) -0.17866(19) 0.51261(9) 0.0526(4) Uani d 1
N N4 -0.3018(6) -0.3317(3) 0.39040(16) 0.0697(6) Uani d 1
H H41 -0.207(6) -0.327(4) 0.3380(17) 0.084 Uiso d 1
H H42 -0.387(6) -0.439(4) 0.4090(17) 0.084 Uiso d 1

loop_
_atom_site_aniso_label
_atom_site_aniso_U_11
_atom_site_aniso_U_22
_atom_site_aniso_U_33
_atom_site_aniso_U_12
_atom_site_aniso_U_13
_atom_site_aniso_U_23
O1 0.0465(7) 0.0500(9) 0.0415(7) 0.0037(7) 0.0135(6) 0.0046(7)
C1 0.0392(10) 0.0605(13) 0.0384(10) 0.0064(12) 0.0114(9) 0.0094(12)
C2 0.0458(11) 0.0825(18) 0.0419(11) 0.0076(13) 0.0105(10) -0.0077(14)
C3 0.0510(12) 0.0594(14) 0.0525(12) 0.0008(11) 0.0090(11) -0.0110(11)
C4 0.0364(9) 0.0448(12) 0.0423(11) 0.0035(10) 0.0014(9) 0.0011(11)
N1 0.0581(11) 0.0729(14) 0.0521(11) 0.0063(11) 0.0154(10) 0.0172(11)
O2 0.0801(11) 0.1127(16) 0.0629(10) 0.0028(11) 0.0343(9) 0.0236(10)
O3 0.1134(14) 0.0678(13) 0.0942(13) -0.0168(11) 0.0420(12) 0.0029(12)
C5 0.0405(9) 0.0437(13) 0.0394(10) 0.0038(11) 0.0062(9) 0.0016(11)
N2 0.0402(9) 0.0436(11) 0.0408(9) 0.0056(8) 0.0088(8) 0.0027(8)
N3 0.0507(9) 0.0359(11) 0.0435(9) 0.0037(9) 0.0149(8) -0.0014(8)
C6 0.0542(11) 0.0338(10) 0.0422(11) 0.0051(11) 0.0080(9) 0.0031(11)
O4 0.0757(9) 0.0357(8) 0.0471(7) -0.0004(9) 0.0224(7) 0.0025(7)
N4 0.1099(17) 0.0356(11) 0.0650(12) -0.0034(11) 0.0421(12) -0.0020(10)

loop_
_atom_type_symbol
_atom_type_description
_atom_type_scat_dispersion_real
_atom_type_scat_dispersion_imag
_atom_type_scat_source
C C 0.0033 0.0016 'International Tables Vol C Tables 4.2.6.8 and 6.1.1.4'
H H 0.0000 0.0000 'International Tables Vol C Tables 4.2.6.8 and 6.1.1.4'
N N 0.0061 0.0033 'International Tables Vol C Tables 4.2.6.8 and 6.1.1.4'
O O 0.0106 0.0060 'International Tables Vol C Tables 4.2.6.8 and 6.1.1.4'

loop_
_geom_angle_atom_site_label_1
_geom_angle_atom_site_label_2
_geom_angle_atom_site_label_3
_geom_angle
C1 O1 C4 104.45(18)
C2 C1 O1 112.82(19)
C2 C1 N1 131.31(19)
O1 C1 N1 115.8(2)
C1 C2 C3 105.82(19)
C1 C2 H2 127.1
C3 C2 H2 127.1
C4 C3 C2 106.4(2)
C4 C3 H3 126.8
C2 C3 H3 126.8
C3 C4 O1 110.54(17)
C3 C4 C5 134.5(2)
O1 C4 C5 114.95(16)
O3 N1 O2 124.1(2)
O3 N1 C1 119.61(18)
O2 N1 C1 116.3(2)
N2 C5 C4 118.33(18)
N2 C5 H5 120.8
C4 C5 H5 120.8
C5 N2 N3 116.11(16)
C6 N3 N2 120.47(17)
C6 N3 H1 117.7(14)
N2 N3 H1 121.5(14)
O4 C6 N4 123.5(2)
O4 C6 N3 119.02(19)
N4 C6 N3 117.47(16)
C6 N4 H41 123(2)
C6 N4 H42 117.5(17)
H41 N4 H42 120(3)

loop_
_geom_bond_atom_site_label_1
_geom_bond_atom_site_label_2
_geom_bond_distance
O1 C1 1.352(2)
O1 C4 1.372(3)
C1 C2 1.336(3)
C1 N1 1.418(3)
C2 C3 1.405(3)
C2 H2 0.9300
C3 C4 1.362(3)
C3 H3 0.9300
C4 C5 1.443(2)
N1 O3 1.220(3)
N1 O2 1.228(2)
C5 N2 1.278(3)
C5 H5 0.9300
N2 N3 1.360(2)
N3 C6 1.357(3)
N3 H1 0.89(2)
C6 O4 1.235(2)
C6 N4 1.326(3)
N4 H41 0.86(2)
N4 H42 0.88(3)

loop_
_geom_hbond_atom_site_label_D
_geom_hbond_atom_site_label_H
_geom_hbond_atom_site_label_A
_geom_hbond_site_symmetry_A
_geom_hbond_distance_DH
_geom_hbond_distance_HA
_geom_hbond_distance_DA
_geom_hbond_angle_DHA
N3 H1 O4 2_456 0.89(2) 1.94(2) 2.817(2) 166.6(19)
N4 H41 O3 1_445 0.86(2) 2.48(2) 3.255(3) 151(2)
N4 H42 O4 2_446 0.88(3) 2.07(3) 2.922(2) 162(2)

_cod_database_fobs_code 2107484
